data_4511793
loop_
_publ_author_name
'Pinkowicz, Dawid'
'Li, Zhanyong'
'Pietrzyk, Piotr'
'Rams, Micha\/l'

_publ_section_title
;
 New Thiadiazole Dioxide Bridging Ligand with a Stable Radical Form for
 the Construction of Magnetic Coordination Chains
;
_journal_issue 10
_journal_name_full 'Crystal Growth &amp; Design'
_journal_page_first 4878
_journal_paper_doi 10.1021/cg500906w
_journal_volume 14
_journal_year 2014
_chemical_formula_sum 'C12 H6 N4 O2 S'
_chemical_formula_weight 270.27
_chemical_name_systematic
;
 ?
;
_space_group_IT_number 14
_symmetry_cell_setting monoclinic
_symmetry_space_group_name_Hall '-P 2ybc'
_symmetry_space_group_name_H-M 'P 1 21/c 1'
_atom_sites_solution_hydrogens geom
_atom_sites_solution_primary direct
_atom_sites_solution_secondary difmap
_audit_creation_method SHELXL-97
_cell_angle_alpha 90.00
_cell_angle_beta 92.832(2)
_cell_angle_gamma 90.00
_cell_formula_units_Z 4
_cell_length_a 4.5099(7)
_cell_length_b 14.472(2)
_cell_length_c 16.237(3)
_cell_measurement_reflns_used 2519
_cell_measurement_temperature 100(1)
_cell_measurement_theta_max 28.315
_cell_measurement_theta_min 2.314
_cell_volume 1058.5(3)
_computing_structure_refinement 'SHELXL-97 (Sheldrick, 2008)'
_diffrn_ambient_temperature 100(2)
_diffrn_measured_fraction_theta_full 0.997
_diffrn_measured_fraction_theta_max 0.997
_diffrn_radiation_monochromator graphite
_diffrn_radiation_source 'fine-focus sealed tube'
_diffrn_radiation_type MoK\a
_diffrn_radiation_wavelength 0.71073
_diffrn_reflns_av_R_equivalents 0.0437
_diffrn_reflns_av_sigmaI/netI 0.0425
_diffrn_reflns_limit_h_max 5
_diffrn_reflns_limit_h_min -5
_diffrn_reflns_limit_k_max 18
_diffrn_reflns_limit_k_min -18
_diffrn_reflns_limit_l_max 20
_diffrn_reflns_limit_l_min -20
_diffrn_reflns_number 8550
_diffrn_reflns_theta_full 26.99
_diffrn_reflns_theta_max 26.99
_diffrn_reflns_theta_min 1.89
_exptl_absorpt_coefficient_mu 0.309
_exptl_absorpt_correction_T_max 0.9908
_exptl_absorpt_correction_T_min 0.9408
_exptl_absorpt_correction_type multi-scan
_exptl_absorpt_process_details SADABS
_exptl_crystal_colour orange
_exptl_crystal_density_diffrn 1.696
_exptl_crystal_density_method 'not measured'
_exptl_crystal_description needle
_exptl_crystal_F_000 552
_exptl_crystal_size_max 0.20
_exptl_crystal_size_mid 0.10
_exptl_crystal_size_min 0.03
_refine_diff_density_max 0.323
_refine_diff_density_min -0.443
_refine_diff_density_rms 0.063
_refine_ls_extinction_method none
_refine_ls_goodness_of_fit_ref 1.027
_refine_ls_hydrogen_treatment riding
_refine_ls_matrix_type full
_refine_ls_number_parameters 172
_refine_ls_number_reflns 2313
_refine_ls_number_restraints 0
_refine_ls_restrained_S_all 1.027
_refine_ls_R_factor_all 0.0571
_refine_ls_R_factor_gt 0.0375
_refine_ls_shift/su_max 0.001
_refine_ls_shift/su_mean 0.000
_refine_ls_structure_factor_coef Fsqd
_refine_ls_weighting_details 'calc w=1/[\s^2^(Fo^2^)+(0.0532P)^2^+0.2967P] where P=(Fo^2^+2Fc^2^)/3'
_refine_ls_weighting_scheme calc
_refine_ls_wR_factor_gt 0.0900
_refine_ls_wR_factor_ref 0.0983
_reflns_number_gt 1803
_reflns_number_total 2313
_reflns_threshold_expression >2\s(I)
_cod_data_source_file cg500906w_si_002.cif
_cod_data_source_block L
_cod_depositor_comments 'Adding full bibliography for 4511791--4511794.cif.'
_cod_original_sg_symbol_H-M 'P 21/c'
_cod_database_code 4511793

loop_
_symmetry_equiv_pos_as_xyz
'x, y, z'
'-x, y+1/2, -z+1/2'
'-x, -y, -z'
'x, -y-1/2, z-1/2'

loop_
_atom_site_label
_atom_site_type_symbol
_atom_site_fract_x
_atom_site_fract_y
_atom_site_fract_z
_atom_site_U_iso_or_equiv
_atom_site_adp_type
_atom_site_occupancy
_atom_site_symmetry_multiplicity
_atom_site_calc_flag
_atom_site_refinement_flags
S1 S 0.33882(10) 0.71038(3) 0.44777(3) 0.01630(15) Uani 1 1 d .
O1 O 0.1638(3) 0.70508(10) 0.51848(8) 0.0216(3) Uani 1 1 d .
O2 O 0.5302(3) 0.63488(9) 0.43010(9) 0.0223(3) Uani 1 1 d .
N1 N 0.7477(3) 0.98993(11) 0.42246(10) 0.0175(4) Uani 1 1 d .
N2 N -0.1568(3) 0.81772(12) 0.22218(10) 0.0177(4) Uani 1 1 d .
N3 N 0.5363(3) 0.81041(11) 0.45271(10) 0.0167(4) Uani 1 1 d .
N4 N 0.1170(3) 0.73288(11) 0.36251(10) 0.0161(4) Uani 1 1 d .
C1 C 0.8310(4) 1.07639(13) 0.40621(13) 0.0191(4) Uani 1 1 d .
H1 H 0.9810 1.1030 0.4397 0.023 Uiso 1 1 calc R
C2 C 0.5297(4) 0.95374(13) 0.37210(12) 0.0150(4) Uani 1 1 d .
C3 C 0.4337(4) 0.86031(13) 0.39189(12) 0.0143(4) Uani 1 1 d .
C4 C 0.1874(4) 0.81466(13) 0.33920(12) 0.0149(4) Uani 1 1 d .
C5 C 0.0575(4) 0.86377(13) 0.26733(12) 0.0149(4) Uani 1 1 d .
C6 C -0.2646(4) 0.85991(14) 0.15415(12) 0.0187(4) Uani 1 1 d .
H2 H -0.4115 0.8299 0.1220 0.022 Uiso 1 1 calc R
C7 C -0.1698(4) 0.94634(14) 0.12849(13) 0.0200(4) Uani 1 1 d .
H6 H -0.2480 0.9720 0.0796 0.024 Uiso 1 1 calc R
C8 C 0.0420(4) 0.99357(14) 0.17644(13) 0.0193(4) Uani 1 1 d .
H5 H 0.1041 1.0520 0.1608 0.023 Uiso 1 1 calc R
C9 C 0.1626(4) 0.95222(13) 0.24920(12) 0.0155(4) Uani 1 1 d .
C10 C 0.3923(4) 0.99914(13) 0.30384(12) 0.0151(4) Uani 1 1 d .
C11 C 0.4846(4) 1.09024(14) 0.28976(13) 0.0193(4) Uani 1 1 d .
H4 H 0.3992 1.1243 0.2462 0.023 Uiso 1 1 calc R
C12 C 0.7041(4) 1.12871(14) 0.34150(13) 0.0205(4) Uani 1 1 d .
H3 H 0.7667 1.1891 0.3332 0.025 Uiso 1 1 calc R

loop_
_atom_site_aniso_label
_atom_site_aniso_U_11
_atom_site_aniso_U_22
_atom_site_aniso_U_33
_atom_site_aniso_U_23
_atom_site_aniso_U_13
_atom_site_aniso_U_12
S1 0.0115(2) 0.0173(3) 0.0198(3) 0.0013(2) -0.00231(18) -0.00170(19)
O1 0.0174(7) 0.0268(8) 0.0207(7) 0.0041(6) 0.0007(6) -0.0028(6)
O2 0.0196(7) 0.0167(7) 0.0305(8) 0.0000(6) -0.0015(6) 0.0016(6)
N1 0.0106(8) 0.0196(9) 0.0222(9) -0.0037(7) 0.0016(6) -0.0008(7)
N2 0.0114(8) 0.0214(9) 0.0202(9) -0.0034(7) -0.0015(7) 0.0009(7)
N3 0.0117(8) 0.0177(8) 0.0207(9) -0.0006(7) -0.0007(7) -0.0019(6)
N4 0.0110(7) 0.0199(9) 0.0172(8) 0.0001(6) -0.0011(6) -0.0021(6)
C1 0.0123(9) 0.0209(11) 0.0244(11) -0.0067(9) 0.0039(8) -0.0039(8)
C2 0.0091(9) 0.0170(10) 0.0192(10) -0.0032(8) 0.0024(7) 0.0009(7)
C3 0.0063(8) 0.0194(10) 0.0174(10) -0.0031(8) 0.0013(7) 0.0014(7)
C4 0.0081(8) 0.0191(10) 0.0176(10) -0.0032(8) 0.0026(7) -0.0001(7)
C5 0.0089(8) 0.0183(10) 0.0177(10) -0.0018(8) 0.0012(7) 0.0020(7)
C6 0.0122(9) 0.0229(11) 0.0206(10) -0.0038(8) -0.0027(8) 0.0029(8)
C7 0.0156(10) 0.0240(11) 0.0201(10) 0.0014(8) -0.0016(8) 0.0050(8)
C8 0.0160(10) 0.0197(10) 0.0223(10) 0.0015(8) 0.0014(8) 0.0025(8)
C9 0.0095(9) 0.0191(10) 0.0182(10) -0.0028(8) 0.0030(7) 0.0034(7)
C10 0.0087(9) 0.0183(10) 0.0188(10) -0.0021(8) 0.0039(7) -0.0004(7)
C11 0.0162(10) 0.0186(10) 0.0232(11) 0.0010(8) 0.0032(8) 0.0007(8)
C12 0.0192(10) 0.0172(10) 0.0255(11) -0.0029(8) 0.0066(8) -0.0029(8)

loop_
_atom_type_symbol
_atom_type_description
_atom_type_scat_dispersion_real
_atom_type_scat_dispersion_imag
_atom_type_scat_source
C C 0.0033 0.0016 'International Tables Vol C Tables 4.2.6.8 and 6.1.1.4'
H H 0.0000 0.0000 'International Tables Vol C Tables 4.2.6.8 and 6.1.1.4'
N N 0.0061 0.0033 'International Tables Vol C Tables 4.2.6.8 and 6.1.1.4'
O O 0.0106 0.0060 'International Tables Vol C Tables 4.2.6.8 and 6.1.1.4'
S S 0.1246 0.1234 'International Tables Vol C Tables 4.2.6.8 and 6.1.1.4'

loop_
_geom_angle_atom_site_label_1
_geom_angle_atom_site_label_2
_geom_angle_atom_site_label_3
_geom_angle
O1 S1 O2 118.93(9)
O1 S1 N3 108.49(8)
O2 S1 N3 109.89(8)
O1 S1 N4 109.82(8)
O2 S1 N4 108.65(9)
N3 S1 N4 99.28(8)
C1 N1 C2 116.50(17)
C6 N2 C5 116.30(17)
C3 N3 S1 105.86(13)
C4 N4 S1 105.78(13)
N1 C1 C12 123.23(18)
N1 C1 H1 118.4
C12 C1 H1 118.4
N1 C2 C10 125.06(18)
N1 C2 C3 116.10(17)
C10 C2 C3 118.84(17)
N3 C3 C2 125.98(17)
N3 C3 C4 114.34(17)
C2 C3 C4 119.67(17)
N4 C4 C5 125.88(17)
N4 C4 C3 114.73(17)
C5 C4 C3 119.38(17)
N2 C5 C9 125.02(18)
N2 C5 C4 115.98(17)
C9 C5 C4 118.99(17)
N2 C6 C7 123.69(18)
N2 C6 H2 118.2
C7 C6 H2 118.2
C8 C7 C6 119.30(19)
C8 C7 H6 120.3
C6 C7 H6 120.3
C7 C8 C9 119.30(19)
C7 C8 H5 120.3
C9 C8 H5 120.3
C5 C9 C8 116.31(18)
C5 C9 C10 121.50(17)
C8 C9 C10 122.18(18)
C11 C10 C2 116.38(17)
C11 C10 C9 122.18(18)
C2 C10 C9 121.44(17)
C12 C11 C10 119.20(19)
C12 C11 H4 120.4
C10 C11 H4 120.4
C11 C12 C1 119.59(19)
C11 C12 H3 120.2
C1 C12 H3 120.2

loop_
_geom_bond_atom_site_label_1
_geom_bond_atom_site_label_2
_geom_bond_distance
S1 O1 1.4272(14)
S1 O2 1.4303(14)
S1 N3 1.6995(17)
S1 N4 1.6990(17)
N1 C1 1.337(3)
N1 C2 1.353(2)
N2 C6 1.333(2)
N2 C5 1.359(2)
N3 C3 1.291(2)
N4 C4 1.287(2)
C1 C12 1.395(3)
C1 H1 0.9300
C2 C10 1.406(3)
C2 C3 1.460(3)
C3 C4 1.519(3)
C4 C5 1.464(3)
C5 C9 1.401(3)
C6 C7 1.392(3)
C6 H2 0.9300
C7 C8 1.383(3)
C7 H6 0.9300
C8 C9 1.409(3)
C8 H5 0.9300
C9 C10 1.493(3)
C10 C11 1.405(3)
C11 C12 1.383(3)
C11 H4 0.9300
C12 H3 0.9300

loop_
_geom_torsion_atom_site_label_1
_geom_torsion_atom_site_label_2
_geom_torsion_atom_site_label_3
_geom_torsion_atom_site_label_4
_geom_torsion
O1 S1 N3 C3 -113.74(13)
O2 S1 N3 C3 114.71(13)
N4 S1 N3 C3 0.90(14)
O1 S1 N4 C4 112.60(14)
O2 S1 N4 C4 -115.77(14)
N3 S1 N4 C4 -1.01(14)
C2 N1 C1 C12 0.2(3)
C1 N1 C2 C10 1.6(3)
C1 N1 C2 C3 -178.16(16)
S1 N3 C3 C2 178.32(15)
S1 N3 C3 C4 -0.54(19)
N1 C2 C3 N3 0.5(3)
C10 C2 C3 N3 -179.32(18)
N1 C2 C3 C4 179.30(16)
C10 C2 C3 C4 -0.5(3)
S1 N4 C4 C5 179.25(15)
S1 N4 C4 C3 0.81(19)
N3 C3 C4 N4 -0.2(2)
C2 C3 C4 N4 -179.14(16)
N3 C3 C4 C5 -178.74(16)
C2 C3 C4 C5 2.3(3)
C6 N2 C5 C9 2.5(3)
C6 N2 C5 C4 -176.45(16)
N4 C4 C5 N2 0.2(3)
C3 C4 C5 N2 178.57(16)
N4 C4 C5 C9 -178.78(18)
C3 C4 C5 C9 -0.4(3)
C5 N2 C6 C7 -0.1(3)
N2 C6 C7 C8 -1.9(3)
C6 C7 C8 C9 1.6(3)
N2 C5 C9 C8 -2.7(3)
C4 C5 C9 C8 176.18(17)
N2 C5 C9 C10 177.94(17)
C4 C5 C9 C10 -3.2(3)
C7 C8 C9 C5 0.5(3)
C7 C8 C9 C10 179.91(17)
N1 C2 C10 C11 -2.4(3)
C3 C2 C10 C11 177.41(16)
N1 C2 C10 C9 177.13(17)
C3 C2 C10 C9 -3.1(3)
C5 C9 C10 C11 -175.38(17)
C8 C9 C10 C11 5.3(3)
C5 C9 C10 C2 5.1(3)
C8 C9 C10 C2 -174.19(18)
C2 C10 C11 C12 1.2(3)
C9 C10 C11 C12 -178.28(17)
C10 C11 C12 C1 0.4(3)
N1 C1 C12 C11 -1.3(3)
